data_7248697
loop_
_publ_author_name
'Dudko, Ekaterina M.'
'Buikin, Petr A.'
'Ilyukhin, Andey B.'
'Korlyukov, Alexander A.'
'Dorovatovskii, Pavel V.'
'Simonenko, Nikolai P.'
'Kotov, Vitalii Yu.'

_publ_section_title
;
 Thermal decomposition of DMSO or DMF solvates: an advanced method for
 obtaining new hybrid bismuth(iii) halides
;
_journal_issue 26
_journal_name_full CrystEngComm
_journal_page_first 3490
_journal_page_last 3500
_journal_paper_doi 10.1039/D4CE00279B
_journal_volume 26
_journal_year 2024
_chemical_formula_moiety 'C2 H6 Bi I4 O S, C9 H9 N'
_chemical_formula_sum 'C11 H15 Bi I4 N O S'
_chemical_formula_weight 925.88
_space_group_crystal_system monoclinic
_space_group_IT_number 14
_space_group_name_Hall '-P 2yn'
_space_group_name_H-M_alt 'P 1 21/n 1'
_atom_sites_solution_hydrogens geom
_atom_sites_solution_primary dual
_audit_creation_date 2024-02-19
_audit_creation_method
;
Olex2 1.5
(compiled 2023.08.24 svn.re1ec1418 for OlexSys, GUI svn.r6817)
;
_audit_update_record
;
2024-05-15 deposited with the CCDC.	2024-05-27 downloaded from the CCDC.
;
_cell_angle_alpha 90
_cell_angle_beta 106.018(4)
_cell_angle_gamma 90
_cell_formula_units_Z 4
_cell_length_a 11.7459(14)
_cell_length_b 14.2042(19)
_cell_length_c 12.5884(15)
_cell_measurement_reflns_used 5307
_cell_measurement_temperature 140
_cell_measurement_theta_max 25.845
_cell_measurement_theta_min 2.304
_cell_volume 2018.7(4)
_computing_cell_refinement 'SAINT V8.30A (22 Oct 2012)'
_computing_data_collection 'Bruker APEX3'
_computing_data_reduction 'SAINT V8.30A (22 Oct 2012)'
_computing_molecular_graphics 'Olex2 1.5 (Dolomanov et al., 2009)'
_computing_publication_material 'Olex2 1.5 (Dolomanov et al., 2009)'
_computing_structure_refinement 'XL  (Sheldrick, 2008)'
_computing_structure_solution 'SHELXT  (Sheldrick, 2015)'
_diffrn_ambient_temperature 140
_diffrn_detector_area_resol_mean 8
_diffrn_measured_fraction_theta_full 1.000
_diffrn_measured_fraction_theta_max 1.000
_diffrn_measurement_device_type 'Bruker APEX-II CCD'
_diffrn_measurement_method '\f and \w scans'
_diffrn_radiation_monochromator graphite
_diffrn_radiation_type MoK\a
_diffrn_radiation_wavelength 0.71073
_diffrn_reflns_av_R_equivalents 0.0668
_diffrn_reflns_av_unetI/netI 0.0581
_diffrn_reflns_Laue_measured_fraction_full 1.000
_diffrn_reflns_Laue_measured_fraction_max 1.000
_diffrn_reflns_limit_h_max 14
_diffrn_reflns_limit_h_min -14
_diffrn_reflns_limit_k_max 17
_diffrn_reflns_limit_k_min -17
_diffrn_reflns_limit_l_max 15
_diffrn_reflns_limit_l_min -15
_diffrn_reflns_number 20088
_diffrn_reflns_point_group_measured_fraction_full 1.000
_diffrn_reflns_point_group_measured_fraction_max 1.000
_diffrn_reflns_theta_full 25.242
_diffrn_reflns_theta_max 26.017
_diffrn_reflns_theta_min 2.100
_diffrn_source 'sealed tube'
_diffrn_source_current 30.0
_diffrn_source_power 1.5
_diffrn_source_voltage 50.0
_diffrn_standards_number 0
_exptl_absorpt_coefficient_mu 14.948
_exptl_absorpt_correction_T_max 0.0955
_exptl_absorpt_correction_T_min 0.0304
_exptl_absorpt_correction_type multi-scan
_exptl_absorpt_process_details
;
SADABS-2016/2 (Bruker,2016/2) was used for absorption correction.
wR2(int) was 0.1596 before and 0.0625 after correction.
The Ratio of minimum to maximum transmission is 0.3873.
The \l/2 correction factor is Not present.
;
_exptl_crystal_colour orange
_exptl_crystal_colour_primary orange
_exptl_crystal_density_diffrn 3.046
_exptl_crystal_description plate
_exptl_crystal_F_000 1628
_exptl_crystal_size_max 0.08
_exptl_crystal_size_mid 0.07
_exptl_crystal_size_min 0.01
_refine_diff_density_max 1.019
_refine_diff_density_min -1.473
_refine_diff_density_rms 0.221
_refine_ls_extinction_coef 0.00117(7)
_refine_ls_extinction_expression Fc^*^=kFc[1+0.001xFc^2^\l^3^/sin(2\q)]^-1/4^
_refine_ls_extinction_method 'SHELXL-2018/3 (Sheldrick 2018)'
_refine_ls_goodness_of_fit_ref 1.026
_refine_ls_hydrogen_treatment constr
_refine_ls_matrix_type full
_refine_ls_number_parameters 175
_refine_ls_number_reflns 3976
_refine_ls_number_restraints 0
_refine_ls_restrained_S_all 1.026
_refine_ls_R_factor_all 0.0401
_refine_ls_R_factor_gt 0.0303
_refine_ls_shift/su_max 0.001
_refine_ls_shift/su_mean 0.000
_refine_ls_structure_factor_coef Fsqd
_refine_ls_weighting_details 'w=1/[\s^2^(Fo^2^)+(0.0159P)^2^] where P=(Fo^2^+2Fc^2^)/3'
_refine_ls_weighting_scheme calc
_refine_ls_wR_factor_gt 0.0680
_refine_ls_wR_factor_ref 0.0714
_reflns_Friedel_coverage 0.000
_reflns_number_gt 3347
_reflns_number_total 3976
_reflns_threshold_expression 'I > 2\s(I)'
_cod_data_source_file d4ce00279b2.cif
_cod_data_source_block pyxk_bii_dmso_1_4
_cod_depositor_comments 'Adding full bibliography for 7248691--7248702.cif.'
_cod_database_code 7248697
_shelx_shelxl_version_number 2018/3
_shelx_space_group_comment
;
The symmetry employed for this shelxl refinement is uniquely defined
by the following loop, which should always be used as a source of
symmetry information in preference to the above space-group names.
They are only intended as comments.
;
_shelx_estimated_absorpt_t_max 0.865
_shelx_estimated_absorpt_t_min 0.381
_olex2_refinement_description
;
1.a Secondary CH2 refined with riding coordinates:
 C6(H6A,H6B)
1.b Aromatic/amide H refined with riding coordinates:
 C1(H1), C2(H2), C3(H3), C4(H4), C5(H5), C8(H8), C9(H9)
1.c Idealised Me refined as rotating group:
 C10(H10A,H10B,H10C), C11(H11A,H11B,H11C)
;
_olex2_submission_special_instructions 'No special instructions were received'

loop_
_space_group_symop_operation_xyz
'x, y, z'
'-x+1/2, y+1/2, -z+1/2'
'-x, -y, -z'
'x-1/2, -y-1/2, z-1/2'

loop_
_atom_site_label
_atom_site_type_symbol
_atom_site_fract_x
_atom_site_fract_y
_atom_site_fract_z
_atom_site_U_iso_or_equiv
_atom_site_adp_type
_atom_site_occupancy
_atom_site_site_symmetry_order
_atom_site_calc_flag
_atom_site_refinement_flags_posn
_atom_site_refinement_flags_adp
_atom_site_refinement_flags_occupancy
_atom_site_disorder_assembly
_atom_site_disorder_group
Bi1 Bi 0.38530(2) 0.44209(2) 0.60545(2) 0.02145(9) Uani 1 1 d . . . . .
I1 I 0.45214(4) 0.36736(3) 0.38956(4) 0.02437(12) Uani 1 1 d . . . . .
I2 I 0.24363(4) 0.27273(3) 0.59726(4) 0.03083(14) Uani 1 1 d . . . . .
I3 I 0.60242(4) 0.35045(3) 0.74904(4) 0.02735(13) Uani 1 1 d . . . . .
I4 I 0.30214(4) 0.52191(3) 0.78707(4) 0.02760(13) Uani 1 1 d . . . . .
S1 S 0.14964(17) 0.51223(13) 0.35983(15) 0.0279(4) Uani 1 1 d . . . . .
O1 O 0.2095(4) 0.5291(3) 0.4809(4) 0.0306(12) Uani 1 1 d . . . . .
C10 C 0.0326(8) 0.4339(5) 0.3573(7) 0.044(2) Uani 1 1 d . . . . .
H10A H 0.063376 0.379067 0.403553 0.066 Uiso 1 1 calc R U . . .
H10B H -0.003695 0.413298 0.281159 0.066 Uiso 1 1 calc R U . . .
H10C H -0.026911 0.465790 0.385724 0.066 Uiso 1 1 calc R U . . .
C11 C 0.0651(8) 0.6146(6) 0.3115(7) 0.045(2) Uani 1 1 d . . . . .
H11A H 0.015323 0.629244 0.360249 0.068 Uiso 1 1 calc R U . . .
H11B H 0.014746 0.603674 0.236291 0.068 Uiso 1 1 calc R U . . .
H11C H 0.118450 0.667582 0.311067 0.068 Uiso 1 1 calc R U . . .
N1 N 0.2260(5) 0.8567(4) 0.4385(4) 0.0215(13) Uani 1 1 d . . . . .
C1 C 0.1170(7) 0.8870(6) 0.4345(6) 0.0311(17) Uani 1 1 d . . . . .
H1 H 0.081154 0.936149 0.385426 0.037 Uiso 1 1 calc R U . . .
C2 C 0.0576(6) 0.8457(5) 0.5024(6) 0.0310(18) Uani 1 1 d . . . . .
H2 H -0.020492 0.865423 0.499346 0.037 Uiso 1 1 calc R U . . .
C3 C 0.1108(8) 0.7762(5) 0.5745(6) 0.035(2) Uani 1 1 d . . . . .
H3 H 0.070002 0.748046 0.621814 0.042 Uiso 1 1 calc R U . . .
C4 C 0.2241(7) 0.7474(5) 0.5781(6) 0.0352(19) Uani 1 1 d . . . . .
H4 H 0.263144 0.700611 0.629275 0.042 Uiso 1 1 calc R U . . .
C5 C 0.2784(7) 0.7871(5) 0.5072(6) 0.0323(18) Uani 1 1 d . . . . .
H5 H 0.354593 0.765463 0.506001 0.039 Uiso 1 1 calc R U . . .
C6 C 0.2924(6) 0.9028(5) 0.3676(6) 0.0259(16) Uani 1 1 d . . . . .
H6A H 0.240098 0.948488 0.317634 0.031 Uiso 1 1 calc R U . . .
H6B H 0.316825 0.854666 0.321367 0.031 Uiso 1 1 calc R U . . .
C7 C 0.3997(6) 0.9527(5) 0.4363(5) 0.0203(15) Uani 1 1 d . . . . .
C8 C 0.5126(6) 0.9133(5) 0.4541(6) 0.0249(16) Uani 1 1 d . . . . .
H8 H 0.521837 0.854475 0.421647 0.030 Uiso 1 1 calc R U . . .
C9 C 0.3887(6) 1.0399(5) 0.4807(6) 0.0257(16) Uani 1 1 d . . . . .
H9 H 0.312782 1.068362 0.466612 0.031 Uiso 1 1 calc R U . . .

loop_
_atom_site_aniso_label
_atom_site_aniso_U_11
_atom_site_aniso_U_22
_atom_site_aniso_U_33
_atom_site_aniso_U_23
_atom_site_aniso_U_13
_atom_site_aniso_U_12
Bi1 0.02168(16) 0.02040(16) 0.02112(15) -0.00017(10) 0.00397(12) -0.00045(11)
I1 0.0264(3) 0.0230(3) 0.0223(2) 0.00090(18) 0.0044(2) 0.00058(18)
I2 0.0298(3) 0.0246(3) 0.0376(3) -0.0015(2) 0.0085(2) -0.0068(2)
I3 0.0240(3) 0.0271(3) 0.0281(3) 0.00198(19) 0.0024(2) 0.0011(2)
I4 0.0308(3) 0.0266(3) 0.0255(3) -0.0008(2) 0.0079(2) 0.0044(2)
S1 0.0283(10) 0.0295(11) 0.0240(10) -0.0013(8) 0.0041(9) 0.0040(8)
O1 0.031(3) 0.028(3) 0.029(3) -0.007(2) 0.003(2) 0.006(2)
C10 0.044(5) 0.036(5) 0.042(5) -0.003(4) -0.002(4) -0.013(4)
C11 0.051(6) 0.034(5) 0.043(5) 0.005(4) -0.002(5) 0.013(4)
N1 0.022(3) 0.026(3) 0.017(3) 0.002(2) 0.007(3) -0.003(2)
C1 0.029(4) 0.037(5) 0.023(4) -0.004(3) 0.001(3) -0.003(4)
C2 0.017(4) 0.044(5) 0.034(4) -0.006(4) 0.010(4) -0.012(3)
C3 0.051(5) 0.028(4) 0.028(4) -0.006(3) 0.016(4) -0.021(4)
C4 0.046(5) 0.023(4) 0.037(5) 0.009(3) 0.012(4) 0.011(4)
C5 0.033(4) 0.025(4) 0.040(5) 0.006(3) 0.010(4) 0.004(3)
C6 0.022(4) 0.030(4) 0.026(4) -0.001(3) 0.007(3) -0.005(3)
C7 0.019(4) 0.024(4) 0.016(3) 0.004(3) 0.002(3) 0.000(3)
C8 0.025(4) 0.026(4) 0.021(4) -0.002(3) 0.004(3) 0.000(3)
C9 0.020(4) 0.032(4) 0.027(4) 0.010(3) 0.008(3) 0.007(3)

loop_
_atom_type_symbol
_atom_type_description
_atom_type_scat_dispersion_real
_atom_type_scat_dispersion_imag
_atom_type_scat_source
C C 0.0033 0.0016 'International Tables Vol C Tables 4.2.6.8 and 6.1.1.4'
H H 0.0000 0.0000 'International Tables Vol C Tables 4.2.6.8 and 6.1.1.4'
Bi Bi -4.1077 10.2566 'International Tables Vol C Tables 4.2.6.8 and 6.1.1.4'
I I -0.4742 1.8119 'International Tables Vol C Tables 4.2.6.8 and 6.1.1.4'
N N 0.0061 0.0033 'International Tables Vol C Tables 4.2.6.8 and 6.1.1.4'
O O 0.0106 0.0060 'International Tables Vol C Tables 4.2.6.8 and 6.1.1.4'
S S 0.1246 0.1234 'International Tables Vol C Tables 4.2.6.8 and 6.1.1.4'

loop_
_geom_angle_atom_site_label_1
_geom_angle_atom_site_label_2
_geom_angle_atom_site_label_3
_geom_angle
_geom_angle_site_symmetry_1
_geom_angle_site_symmetry_3
_geom_angle_publ_flag
I1 Bi1 I1 90.684(14) . 3_666 ?
I2 Bi1 I1 88.151(16) . . ?
I2 Bi1 I1 178.833(15) . 3_666 ?
I2 Bi1 I3 92.613(18) . . ?
I2 Bi1 I4 92.106(17) . . ?
I3 Bi1 I1 90.047(16) . . ?
I3 Bi1 I1 87.308(16) . 3_666 ?
I4 Bi1 I1 173.701(16) . . ?
I4 Bi1 I1 89.060(15) . 3_666 ?
I4 Bi1 I3 96.227(17) . . ?
O1 Bi1 I1 88.86(11) . 3_666 ?
O1 Bi1 I1 89.19(11) . . ?
O1 Bi1 I2 91.20(11) . . ?
O1 Bi1 I3 176.09(11) . . ?
O1 Bi1 I4 84.51(11) . . ?
Bi1 I1 Bi1 89.318(14) . 3_666 ?
O1 S1 C10 105.2(4) . . ?
O1 S1 C11 106.1(3) . . ?
C10 S1 C11 98.7(4) . . ?
S1 O1 Bi1 128.1(3) . . ?
S1 C10 H10A 109.5 . . ?
S1 C10 H10B 109.5 . . ?
S1 C10 H10C 109.5 . . ?
H10A C10 H10B 109.5 . . ?
H10A C10 H10C 109.5 . . ?
H10B C10 H10C 109.5 . . ?
S1 C11 H11A 109.5 . . ?
S1 C11 H11B 109.5 . . ?
S1 C11 H11C 109.5 . . ?
H11A C11 H11B 109.5 . . ?
H11A C11 H11C 109.5 . . ?
H11B C11 H11C 109.5 . . ?
C1 N1 C5 121.6(6) . . ?
C1 N1 C6 119.3(6) . . ?
C5 N1 C6 119.1(6) . . ?
N1 C1 H1 120.6 . . ?
N1 C1 C2 118.9(7) . . ?
C2 C1 H1 120.6 . . ?
C1 C2 H2 119.9 . . ?
C3 C2 C1 120.2(7) . . ?
C3 C2 H2 119.9 . . ?
C2 C3 H3 120.2 . . ?
C2 C3 C4 119.7(7) . . ?
C4 C3 H3 120.2 . . ?
C3 C4 H4 120.7 . . ?
C5 C4 C3 118.6(7) . . ?
C5 C4 H4 120.7 . . ?
N1 C5 C4 120.9(7) . . ?
N1 C5 H5 119.5 . . ?
C4 C5 H5 119.5 . . ?
N1 C6 H6A 109.4 . . ?
N1 C6 H6B 109.4 . . ?
N1 C6 C7 111.0(5) . . ?
H6A C6 H6B 108.0 . . ?
C7 C6 H6A 109.4 . . ?
C7 C6 H6B 109.4 . . ?
C8 C7 C6 120.9(6) . . ?
C9 C7 C6 120.1(6) . . ?
C9 C7 C8 119.0(6) . . ?
C7 C8 H8 119.9 . . ?
C9 C8 C7 120.2(6) 3_676 . ?
C9 C8 H8 119.9 3_676 . ?
C7 C9 C8 120.8(6) . 3_676 ?
C7 C9 H9 119.6 . . ?
C8 C9 H9 119.6 3_676 . ?

loop_
_geom_bond_atom_site_label_1
_geom_bond_atom_site_label_2
_geom_bond_distance
_geom_bond_site_symmetry_2
_geom_bond_publ_flag
Bi1 I1 3.3029(6) 3_666 ?
Bi1 I1 3.2103(6) . ?
Bi1 I2 2.9107(6) . ?
Bi1 I3 2.9868(6) . ?
Bi1 I4 2.9495(6) . ?
Bi1 O1 2.543(5) . ?
S1 O1 1.512(5) . ?
S1 C10 1.762(8) . ?
S1 C11 1.772(8) . ?
C10 H10A 0.9800 . ?
C10 H10B 0.9800 . ?
C10 H10C 0.9800 . ?
C11 H11A 0.9800 . ?
C11 H11B 0.9800 . ?
C11 H11C 0.9800 . ?
N1 C1 1.339(9) . ?
N1 C5 1.346(9) . ?
N1 C6 1.490(8) . ?
C1 H1 0.9500 . ?
C1 C2 1.375(10) . ?
C2 H2 0.9500 . ?
C2 C3 1.369(11) . ?
C3 H3 0.9500 . ?
C3 C4 1.381(10) . ?
C4 H4 0.9500 . ?
C4 C5 1.355(10) . ?
C5 H5 0.9500 . ?
C6 H6A 0.9900 . ?
C6 H6B 0.9900 . ?
C6 C7 1.496(9) . ?
C7 C8 1.399(9) . ?
C7 C9 1.380(9) . ?
C8 H8 0.9500 . ?
C8 C9 1.390(10) 3_676 ?
C9 H9 0.9500 . ?

loop_
_geom_torsion_atom_site_label_1
_geom_torsion_atom_site_label_2
_geom_torsion_atom_site_label_3
_geom_torsion_atom_site_label_4
_geom_torsion
_geom_torsion_site_symmetry_1
_geom_torsion_site_symmetry_2
_geom_torsion_site_symmetry_3
_geom_torsion_site_symmetry_4
_geom_torsion_publ_flag
C10 S1 O1 Bi1 93.0(4) . . . . ?
C11 S1 O1 Bi1 -163.0(4) . . . . ?
N1 C1 C2 C3 1.4(11) . . . . ?
N1 C6 C7 C8 102.5(7) . . . . ?
N1 C6 C7 C9 -79.2(8) . . . . ?
C1 N1 C5 C4 -2.6(11) . . . . ?
C1 N1 C6 C7 114.6(7) . . . . ?
C1 C2 C3 C4 -0.4(11) . . . . ?
C2 C3 C4 C5 -1.9(12) . . . . ?
C3 C4 C5 N1 3.4(12) . . . . ?
C5 N1 C1 C2 0.1(11) . . . . ?
C5 N1 C6 C7 -63.8(8) . . . . ?
C6 N1 C1 C2 -178.3(6) . . . . ?
C6 N1 C5 C4 175.8(7) . . . . ?
C6 C7 C8 C9 -179.2(6) . . . 3_676 ?
C6 C7 C9 C8 179.2(6) . . . 3_676 ?
C8 C7 C9 C8 -2.5(11) . . . 3_676 ?
C9 C7 C8 C9 2.4(11) . . . 3_676 ?
